data_4132656
loop_
_publ_author_name
'Chen, Jiawei'
'Yassin, Nadine'
'Gunasekara, Thilina'
'Norton, Jack R.'
'Rauch, Michael'

_publ_section_title
;
 Insertion of Isonitriles into the M-C Bonds of Group 4 Dialkyl Complexes.
;
_journal_issue 28
_journal_name_full 'Journal of the American Chemical Society'
_journal_page_first 8980
_journal_page_last 8989
_journal_paper_doi 10.1021/jacs.8b05377
_journal_volume 140
_journal_year 2018
_chemical_formula_sum 'C27 H51 Hf N3 Si'
_chemical_formula_weight 624.28
_space_group_crystal_system orthorhombic
_space_group_IT_number 61
_space_group_name_Hall '-P 2ac 2ab'
_space_group_name_H-M_alt 'P b c a'
_atom_sites_solution_hydrogens geom
_audit_creation_method SHELXL-2014/7
_cell_angle_alpha 90
_cell_angle_beta 90
_cell_angle_gamma 90
_cell_formula_units_Z 8
_cell_length_a 16.882(3)
_cell_length_b 11.9432(19)
_cell_length_c 30.220(5)
_cell_measurement_reflns_used 9973
_cell_measurement_temperature 230(2)
_cell_measurement_theta_max 30.56
_cell_measurement_theta_min 2.19
_cell_volume 6093.1(18)
_computing_cell_refinement 'Bruker SAINT'
_computing_data_collection 'Bruker APEX2'
_computing_data_reduction 'Bruker SAINT'
_computing_molecular_graphics 'Bruker SHELXTL'
_computing_publication_material 'Bruker SHELXTL'
_computing_structure_refinement 'SHELXL-2014/7 (Sheldrick, 2014)'
_computing_structure_solution 'SHELXS-97 (Sheldrick 2008)'
_diffrn_ambient_temperature 230(2)
_diffrn_measured_fraction_theta_full 1.000
_diffrn_measured_fraction_theta_max 0.998
_diffrn_measurement_device_type 'Bruker APEX-II CCD'
_diffrn_measurement_method '\f and \w scans'
_diffrn_radiation_type MoK\a
_diffrn_radiation_wavelength 0.71073
_diffrn_reflns_av_R_equivalents 0.0459
_diffrn_reflns_av_unetI/netI 0.0196
_diffrn_reflns_Laue_measured_fraction_full 1.000
_diffrn_reflns_Laue_measured_fraction_max 0.998
_diffrn_reflns_limit_h_max 24
_diffrn_reflns_limit_h_min -24
_diffrn_reflns_limit_k_max 17
_diffrn_reflns_limit_k_min -17
_diffrn_reflns_limit_l_max 43
_diffrn_reflns_limit_l_min -42
_diffrn_reflns_number 95830
_diffrn_reflns_point_group_measured_fraction_full 1.000
_diffrn_reflns_point_group_measured_fraction_max 0.998
_diffrn_reflns_theta_full 25.000
_diffrn_reflns_theta_max 30.564
_diffrn_reflns_theta_min 1.348
_exptl_absorpt_coefficient_mu 3.481
_exptl_absorpt_correction_T_max 0.7461
_exptl_absorpt_correction_T_min 0.4389
_exptl_absorpt_correction_type empirical
_exptl_absorpt_process_details sadabs
_exptl_crystal_colour colorless
_exptl_crystal_density_diffrn 1.361
_exptl_crystal_description plate
_exptl_crystal_F_000 2560
_exptl_crystal_size_max 0.360
_exptl_crystal_size_mid 0.200
_exptl_crystal_size_min 0.070
_refine_diff_density_max 1.233
_refine_diff_density_min -1.203
_refine_diff_density_rms 0.080
_refine_ls_extinction_method none
_refine_ls_goodness_of_fit_ref 1.104
_refine_ls_hydrogen_treatment constr
_refine_ls_matrix_type full
_refine_ls_number_parameters 306
_refine_ls_number_reflns 9334
_refine_ls_number_restraints 0
_refine_ls_restrained_S_all 1.104
_refine_ls_R_factor_all 0.0322
_refine_ls_R_factor_gt 0.0238
_refine_ls_shift/su_max 0.004
_refine_ls_shift/su_mean 0.000
_refine_ls_structure_factor_coef Fsqd
_refine_ls_weighting_details 'w=1/[\s^2^(Fo^2^)+(0.0166P)^2^+7.7528P] where P=(Fo^2^+2Fc^2^)/3'
_refine_ls_weighting_scheme calc
_refine_ls_wR_factor_gt 0.0543
_refine_ls_wR_factor_ref 0.0592
_reflns_Friedel_coverage 0.000
_reflns_number_gt 7874
_reflns_number_total 9334
_reflns_threshold_expression 'I > 2\s(I)'
_cod_data_source_file ja8b05377_si_001.cif
_cod_data_source_block hfdinss10
_cod_original_cell_volume 6092.9(17)
_cod_database_code 4132656
_shelx_shelxl_version_number 2014/7
_shelx_space_group_comment
; 
The symmetry employed for this shelxl refinement is uniquely defined 
by the following loop, which should always be used as a source of 
symmetry information in preference to the above space-group names. 
They are only intended as comments. 
;
_shelx_estimated_absorpt_t_min 0.367
_shelx_estimated_absorpt_t_max 0.793

loop_
_space_group_symop_operation_xyz
'x, y, z'
'-x+1/2, -y, z+1/2'
'-x, y+1/2, -z+1/2'
'x+1/2, -y+1/2, -z'
'-x, -y, -z'
'x-1/2, y, -z-1/2'
'x, -y-1/2, z-1/2'
'-x-1/2, y-1/2, z'

loop_
_atom_site_label
_atom_site_type_symbol
_atom_site_fract_x
_atom_site_fract_y
_atom_site_fract_z
_atom_site_U_iso_or_equiv
_atom_site_adp_type
_atom_site_occupancy
_atom_site_site_symmetry_order
_atom_site_calc_flag
_atom_site_refinement_flags_posn
_atom_site_refinement_flags_adp
Hf1 Hf 0.48176(2) 0.74386(2) 0.64627(2) 0.02179(3) Uani 1 1 d . .
Si1 Si 0.60069(4) 0.93828(5) 0.64764(2) 0.02932(13) Uani 1 1 d . .
N1 N 0.58576(10) 0.81938(16) 0.61678(6) 0.0256(4) Uani 1 1 d . .
N2 N 0.50131(14) 0.56258(17) 0.63045(7) 0.0354(4) Uani 1 1 d . .
N3 N 0.39538(11) 0.78110(18) 0.58990(7) 0.0318(4) Uani 1 1 d . .
C1 C 0.5729(2) 0.5035(3) 0.69957(10) 0.0541(8) Uani 1 1 d . .
H42A H 0.5791 0.4310 0.6855 0.081 Uiso 1 1 calc R U
H42B H 0.5405 0.4956 0.7259 0.081 Uiso 1 1 calc R U
H42C H 0.6246 0.5326 0.7077 0.081 Uiso 1 1 calc R U
C2 C 0.27936(18) 0.6635(3) 0.61397(13) 0.0627(10) Uani 1 1 d . .
H52A H 0.2666 0.6508 0.5831 0.094 Uiso 1 1 calc R U
H52B H 0.2405 0.7137 0.6269 0.094 Uiso 1 1 calc R U
H52C H 0.2787 0.5928 0.6297 0.094 Uiso 1 1 calc R U
C3 C 0.53338(16) 0.5832(2) 0.66788(8) 0.0356(5) Uani 1 1 d . .
C4 C 0.36074(14) 0.7154(2) 0.61744(9) 0.0368(5) Uani 1 1 d . .
C11 C 0.52438(14) 0.8185(2) 0.71908(7) 0.0300(5) Uani 1 1 d . .
C12 C 0.59950(19) 0.7745(3) 0.74004(9) 0.0462(7) Uani 1 1 d . .
H12A H 0.6247 0.8339 0.7568 0.069 Uiso 1 1 calc R U
H12B H 0.6353 0.7486 0.7171 0.069 Uiso 1 1 calc R U
H12C H 0.5867 0.7129 0.7597 0.069 Uiso 1 1 calc R U
C13 C 0.44701(16) 0.7788(2) 0.72729(8) 0.0348(5) Uani 1 1 d . .
C14 C 0.4232(2) 0.6865(3) 0.75852(10) 0.0560(8) Uani 1 1 d . .
H14A H 0.3980 0.7187 0.7844 0.084 Uiso 1 1 calc R U
H14B H 0.4698 0.6449 0.7675 0.084 Uiso 1 1 calc R U
H14C H 0.3863 0.6366 0.7438 0.084 Uiso 1 1 calc R U
C15 C 0.39337(14) 0.8469(2) 0.70348(8) 0.0343(5) Uani 1 1 d . .
C16 C 0.30426(16) 0.8418(3) 0.70752(11) 0.0550(8) Uani 1 1 d . .
H16A H 0.2874 0.8868 0.7325 0.082 Uiso 1 1 calc R U
H16B H 0.2879 0.7648 0.7119 0.082 Uiso 1 1 calc R U
H16C H 0.2803 0.8707 0.6807 0.082 Uiso 1 1 calc R U
C17 C 0.43708(13) 0.92772(19) 0.68021(8) 0.0287(4) Uani 1 1 d . .
C18 C 0.39973(17) 1.0218(2) 0.65408(10) 0.0450(6) Uani 1 1 d . .
H18A H 0.3775 1.0766 0.6743 0.067 Uiso 1 1 calc R U
H18B H 0.3580 0.9920 0.6354 0.067 Uiso 1 1 calc R U
H18C H 0.4397 1.0573 0.6358 0.067 Uiso 1 1 calc R U
C19 C 0.51964(12) 0.91063(18) 0.68866(7) 0.0256(4) Uani 1 1 d . .
C21 C 0.70031(16) 0.9551(3) 0.67521(11) 0.0508(7) Uani 1 1 d . .
H21A H 0.7384 0.9828 0.6538 0.076 Uiso 1 1 calc R U
H21B H 0.7179 0.8832 0.6865 0.076 Uiso 1 1 calc R U
H21C H 0.6958 1.0079 0.6995 0.076 Uiso 1 1 calc R U
C22 C 0.58629(18) 1.0756(2) 0.61780(10) 0.0453(6) Uani 1 1 d . .
H22A H 0.6354 1.0970 0.6034 0.068 Uiso 1 1 calc R U
H22B H 0.5712 1.1329 0.6389 0.068 Uiso 1 1 calc R U
H22C H 0.5449 1.0674 0.5958 0.068 Uiso 1 1 calc R U
C31 C 0.64056(14) 0.7802(2) 0.58172(8) 0.0342(5) Uani 1 1 d . .
C32 C 0.68358(19) 0.8777(3) 0.55893(11) 0.0566(8) Uani 1 1 d . .
H32A H 0.6449 0.9279 0.5458 0.085 Uiso 1 1 calc R U
H32B H 0.7181 0.8487 0.5360 0.085 Uiso 1 1 calc R U
H32C H 0.7149 0.9183 0.5806 0.085 Uiso 1 1 calc R U
C33 C 0.70258(19) 0.7020(3) 0.60223(11) 0.0550(8) Uani 1 1 d . .
H33A H 0.6762 0.6387 0.6159 0.083 Uiso 1 1 calc R U
H33B H 0.7326 0.7424 0.6245 0.083 Uiso 1 1 calc R U
H33C H 0.7382 0.6755 0.5793 0.083 Uiso 1 1 calc R U
C34 C 0.59578(19) 0.7143(3) 0.54638(10) 0.0532(8) Uani 1 1 d . .
H34A H 0.5670 0.6533 0.5602 0.080 Uiso 1 1 calc R U
H34B H 0.6331 0.6841 0.5251 0.080 Uiso 1 1 calc R U
H34C H 0.5588 0.7634 0.5314 0.080 Uiso 1 1 calc R U
C43 C 0.4901(2) 0.4519(2) 0.60765(11) 0.0517(8) Uani 1 1 d . .
C44 C 0.4420(3) 0.3744(3) 0.63750(15) 0.0789(13) Uani 1 1 d . .
H44A H 0.3915 0.4091 0.6443 0.118 Uiso 1 1 calc R U
H44B H 0.4709 0.3610 0.6647 0.118 Uiso 1 1 calc R U
H44C H 0.4330 0.3038 0.6224 0.118 Uiso 1 1 calc R U
C45 C 0.5711(3) 0.4006(3) 0.59652(14) 0.0736(12) Uani 1 1 d . .
H45A H 0.6010 0.4524 0.5783 0.110 Uiso 1 1 calc R U
H45B H 0.5635 0.3310 0.5805 0.110 Uiso 1 1 calc R U
H45C H 0.5999 0.3859 0.6237 0.110 Uiso 1 1 calc R U
C46 C 0.4446(3) 0.4736(3) 0.56505(12) 0.0694(10) Uani 1 1 d . .
H46A H 0.3946 0.5098 0.5720 0.104 Uiso 1 1 calc R U
H46B H 0.4344 0.4031 0.5502 0.104 Uiso 1 1 calc R U
H46C H 0.4756 0.5218 0.5459 0.104 Uiso 1 1 calc R U
C53 C 0.36733(17) 0.8286(3) 0.54675(9) 0.0457(7) Uani 1 1 d . .
C54 C 0.4229(2) 0.9247(3) 0.53556(11) 0.0634(9) Uani 1 1 d . .
H54A H 0.4119 0.9877 0.5549 0.095 Uiso 1 1 calc R U
H54B H 0.4149 0.9471 0.5050 0.095 Uiso 1 1 calc R U
H54C H 0.4773 0.9008 0.5396 0.095 Uiso 1 1 calc R U
C55 C 0.28226(19) 0.8736(4) 0.54944(12) 0.0660(10) Uani 1 1 d . .
H55A H 0.2770 0.9209 0.5753 0.099 Uiso 1 1 calc R U
H55B H 0.2455 0.8114 0.5516 0.099 Uiso 1 1 calc R U
H55C H 0.2706 0.9168 0.5231 0.099 Uiso 1 1 calc R U
C56 C 0.3731(2) 0.7374(3) 0.51122(10) 0.0635(10) Uani 1 1 d . .
H56A H 0.3372 0.6767 0.5185 0.095 Uiso 1 1 calc R U
H56B H 0.4269 0.7092 0.5100 0.095 Uiso 1 1 calc R U
H56C H 0.3588 0.7687 0.4827 0.095 Uiso 1 1 calc R U

loop_
_atom_site_aniso_label
_atom_site_aniso_U_11
_atom_site_aniso_U_22
_atom_site_aniso_U_33
_atom_site_aniso_U_23
_atom_site_aniso_U_13
_atom_site_aniso_U_12
Hf1 0.02218(5) 0.02243(4) 0.02077(5) 0.00022(3) 0.00294(3) -0.00050(3)
Si1 0.0226(3) 0.0329(3) 0.0325(3) 0.0042(2) -0.0021(2) -0.0054(2)
N1 0.0195(8) 0.0303(9) 0.0271(9) 0.0039(7) 0.0019(7) 0.0022(7)
N2 0.0461(12) 0.0250(9) 0.0351(11) -0.0014(8) 0.0096(9) 0.0027(8)
N3 0.0232(9) 0.0395(10) 0.0326(10) -0.0066(8) -0.0042(8) 0.0008(8)
C1 0.075(2) 0.0423(15) 0.0447(16) 0.0140(12) 0.0078(15) 0.0181(15)
C2 0.0319(14) 0.078(2) 0.079(2) -0.0191(19) 0.0025(15) -0.0222(15)
C3 0.0432(13) 0.0326(11) 0.0311(12) 0.0068(9) 0.0124(10) 0.0062(10)
C4 0.0246(11) 0.0399(13) 0.0458(14) -0.0136(11) 0.0026(10) -0.0060(9)
C11 0.0374(12) 0.0339(11) 0.0188(10) -0.0020(8) -0.0007(8) 0.0015(9)
C12 0.0515(16) 0.0546(16) 0.0325(13) 0.0063(12) -0.0119(12) 0.0058(13)
C13 0.0443(13) 0.0361(11) 0.0239(10) -0.0042(9) 0.0090(10) -0.0043(10)
C14 0.074(2) 0.0570(18) 0.0373(15) 0.0069(13) 0.0216(15) -0.0122(16)
C15 0.0288(11) 0.0411(13) 0.0330(12) -0.0111(10) 0.0094(9) -0.0021(9)
C16 0.0314(13) 0.074(2) 0.0599(19) -0.0211(16) 0.0174(13) -0.0041(14)
C17 0.0263(10) 0.0301(10) 0.0297(11) -0.0070(8) 0.0002(8) 0.0026(8)
C18 0.0419(14) 0.0393(13) 0.0536(17) -0.0021(12) -0.0082(12) 0.0125(11)
C19 0.0241(10) 0.0268(9) 0.0258(10) -0.0032(8) -0.0013(8) -0.0021(8)
C21 0.0290(12) 0.069(2) 0.0545(18) 0.0008(15) -0.0088(12) -0.0133(13)
C22 0.0484(16) 0.0352(13) 0.0523(16) 0.0098(12) 0.0045(13) -0.0070(12)
C31 0.0244(10) 0.0442(13) 0.0339(12) 0.0089(10) 0.0078(9) 0.0092(9)
C32 0.0462(16) 0.066(2) 0.0573(19) 0.0155(16) 0.0297(15) 0.0022(15)
C33 0.0407(16) 0.069(2) 0.0554(19) 0.0054(15) 0.0053(13) 0.0283(15)
C34 0.0432(15) 0.080(2) 0.0369(14) -0.0140(15) 0.0114(12) 0.0058(15)
C43 0.070(2) 0.0287(13) 0.0559(19) -0.0102(12) 0.0116(15) 0.0005(13)
C44 0.104(3) 0.0381(17) 0.095(3) -0.0052(18) 0.021(3) -0.021(2)
C45 0.098(3) 0.0462(18) 0.077(3) -0.0188(17) 0.015(2) 0.021(2)
C46 0.091(3) 0.0518(18) 0.065(2) -0.0247(17) -0.009(2) -0.0062(19)
C53 0.0381(14) 0.0643(18) 0.0345(13) -0.0031(12) -0.0147(11) 0.0106(13)
C54 0.066(2) 0.074(2) 0.0501(19) 0.0235(17) -0.0135(16) 0.0028(18)
C55 0.0445(17) 0.089(3) 0.065(2) -0.0109(19) -0.0198(16) 0.0249(18)
C56 0.062(2) 0.092(3) 0.0361(15) -0.0168(16) -0.0176(15) 0.0166(19)

loop_
_atom_type_symbol
_atom_type_description
_atom_type_scat_dispersion_real
_atom_type_scat_dispersion_imag
_atom_type_scat_source
C C 0.0033 0.0016 'International Tables Vol C Tables 4.2.6.8 and 6.1.1.4'
H H 0.0000 0.0000 'International Tables Vol C Tables 4.2.6.8 and 6.1.1.4'
N N 0.0061 0.0033 'International Tables Vol C Tables 4.2.6.8 and 6.1.1.4'
Si Si 0.0817 0.0704 'International Tables Vol C Tables 4.2.6.8 and 6.1.1.4'
Hf Hf -0.5830 6.1852 'International Tables Vol C Tables 4.2.6.8 and 6.1.1.4'

loop_
_geom_angle_atom_site_label_1
_geom_angle_atom_site_label_2
_geom_angle_atom_site_label_3
_geom_angle
N1 Hf1 C3 99.43(8)
N1 Hf1 N2 101.25(8)
C3 Hf1 N2 33.38(9)
N1 Hf1 C4 129.83(9)
C3 Hf1 C4 110.01(10)
N2 Hf1 C4 84.54(9)
N1 Hf1 N3 97.43(7)
C3 Hf1 N3 129.92(9)
N2 Hf1 N3 97.06(8)
C4 Hf1 N3 32.92(9)
N1 Hf1 C19 70.45(7)
C3 Hf1 C19 116.66(9)
N2 Hf1 C19 149.01(8)
C4 Hf1 C19 124.23(8)
N3 Hf1 C19 113.42(7)
N1 Hf1 C11 88.87(8)
C3 Hf1 C11 86.30(9)
N2 Hf1 C11 119.57(8)
C4 Hf1 C11 131.46(9)
N3 Hf1 C11 140.90(8)
C19 Hf1 C11 33.84(7)
N1 Hf1 C17 92.68(7)
C3 Hf1 C17 138.60(9)
N2 Hf1 C17 164.90(8)
C4 Hf1 C17 91.01(8)
N3 Hf1 C17 86.75(7)
C19 Hf1 C17 33.28(7)
C11 Hf1 C17 54.33(8)
N1 Hf1 C13 120.87(8)
C3 Hf1 C13 87.07(9)
N2 Hf1 C13 113.35(8)
C4 Hf1 C13 100.83(9)
N3 Hf1 C13 122.45(8)
C19 Hf1 C13 54.98(8)
C11 Hf1 C13 32.53(8)
C17 Hf1 C13 53.32(8)
N1 Hf1 C15 122.89(8)
C3 Hf1 C15 116.26(9)
N2 Hf1 C15 133.23(8)
C4 Hf1 C15 78.89(9)
N3 Hf1 C15 92.15(8)
C19 Hf1 C15 54.32(7)
C11 Hf1 C15 53.50(8)
C17 Hf1 C15 31.73(8)
C13 Hf1 C15 31.88(8)
N1 Hf1 Si1 32.90(5)
C3 Hf1 Si1 113.30(7)
N2 Hf1 Si1 129.58(6)
C4 Hf1 Si1 135.60(8)
N3 Hf1 Si1 106.26(6)
C19 Hf1 Si1 37.65(5)
C11 Hf1 Si1 61.74(6)
C17 Hf1 Si1 62.26(5)
C13 Hf1 Si1 90.79(6)
C15 Hf1 Si1 90.49(6)
N1 Si1 C19 96.09(9)
N1 Si1 C22 116.10(12)
C19 Si1 C22 112.01(12)
N1 Si1 C21 117.29(13)
C19 Si1 C21 112.15(12)
C22 Si1 C21 103.49(14)
N1 Si1 Hf1 43.22(6)
C19 Si1 Hf1 53.03(7)
C22 Si1 Hf1 124.51(10)
C21 Si1 Hf1 132.00(11)
C31 N1 Si1 123.86(16)
C31 N1 Hf1 131.98(16)
Si1 N1 Hf1 103.88(9)
C3 N2 C43 128.9(2)
C3 N2 Hf1 71.79(14)
C43 N2 Hf1 158.3(2)
C4 N3 C53 130.6(2)
C4 N3 Hf1 71.86(15)
C53 N3 Hf1 157.45(18)
N2 C3 C1 129.0(2)
N2 C3 Hf1 74.83(15)
C1 C3 Hf1 155.9(2)
N3 C4 C2 128.3(3)
N3 C4 Hf1 75.22(14)
C2 C4 Hf1 156.3(3)
C13 C11 C19 108.6(2)
C13 C11 C12 125.9(2)
C19 C11 C12 125.5(2)
C13 C11 Hf1 76.51(13)
C19 C11 Hf1 72.02(12)
C12 C11 Hf1 119.36(17)
C11 C13 C15 108.1(2)
C11 C13 C14 127.1(3)
C15 C13 C14 124.7(3)
C11 C13 Hf1 70.95(13)
C15 C13 Hf1 75.69(13)
C14 C13 Hf1 122.90(18)
C17 C15 C13 108.3(2)
C17 C15 C16 126.2(3)
C13 C15 C16 125.0(3)
C17 C15 Hf1 71.95(12)
C13 C15 Hf1 72.43(13)
C16 C15 Hf1 127.43(18)
C15 C17 C19 108.9(2)
C15 C17 C18 123.6(2)
C19 C17 C18 127.3(2)
C15 C17 Hf1 76.32(13)
C19 C17 Hf1 70.08(12)
C18 C17 Hf1 123.79(17)
C17 C19 C11 106.12(19)
C17 C19 Si1 124.56(17)
C11 C19 Si1 121.15(16)
C17 C19 Hf1 76.64(12)
C11 C19 Hf1 74.14(12)
Si1 C19 Hf1 89.32(8)
N1 C31 C34 110.7(2)
N1 C31 C33 109.2(2)
C34 C31 C33 107.8(3)
N1 C31 C32 112.1(2)
C34 C31 C32 108.2(2)
C33 C31 C32 108.7(2)
N2 C43 C46 107.5(3)
N2 C43 C44 109.2(3)
C46 C43 C44 109.5(3)
N2 C43 C45 109.9(3)
C46 C43 C45 109.5(3)
C44 C43 C45 111.2(3)
N3 C53 C54 106.5(2)
N3 C53 C56 108.7(2)
C54 C53 C56 110.0(3)
N3 C53 C55 112.4(3)
C54 C53 C55 108.9(3)
C56 C53 C55 110.2(3)

loop_
_geom_bond_atom_site_label_1
_geom_bond_atom_site_label_2
_geom_bond_distance
Hf1 N1 2.1657(18)
Hf1 C3 2.206(2)
Hf1 N2 2.242(2)
Hf1 C4 2.247(2)
Hf1 N3 2.286(2)
Hf1 C19 2.453(2)
Hf1 C11 2.481(2)
Hf1 C17 2.538(2)
Hf1 C13 2.552(2)
Hf1 C15 2.594(2)
Hf1 Si1 3.0700(7)
Si1 N1 1.718(2)
Si1 C19 1.876(2)
Si1 C22 1.887(3)
Si1 C21 1.887(3)
N1 C31 1.482(3)
N2 C3 1.278(4)
N2 C43 1.503(3)
N3 C4 1.285(4)
N3 C53 1.499(3)
C1 C3 1.506(4)
C2 C4 1.510(4)
C11 C13 1.411(4)
C11 C19 1.436(3)
C11 C12 1.512(4)
C13 C15 1.414(4)
C13 C14 1.506(4)
C15 C17 1.404(3)
C15 C16 1.510(4)
C17 C19 1.431(3)
C17 C18 1.511(3)
C31 C34 1.528(4)
C31 C33 1.534(4)
C31 C32 1.536(4)
C43 C46 1.522(5)
C43 C44 1.527(5)
C43 C45 1.535(5)
C53 C54 1.521(5)
C53 C56 1.532(4)
C53 C55 1.535(4)

loop_
_geom_torsion_atom_site_label_1
_geom_torsion_atom_site_label_2
_geom_torsion_atom_site_label_3
_geom_torsion_atom_site_label_4
_geom_torsion
C19 Si1 N1 C31 -169.98(18)
C22 Si1 N1 C31 71.8(2)
C21 Si1 N1 C31 -51.2(2)
Hf1 Si1 N1 C31 -174.6(2)
C19 Si1 N1 Hf1 4.60(10)
C22 Si1 N1 Hf1 -113.57(12)
C21 Si1 N1 Hf1 123.40(13)
C43 N2 C3 C1 3.0(5)
Hf1 N2 C3 C1 175.6(3)
C43 N2 C3 Hf1 -172.6(3)
C53 N3 C4 C2 1.0(5)
Hf1 N3 C4 C2 -176.8(3)
C53 N3 C4 Hf1 177.8(3)
C19 C11 C13 C15 -1.7(3)
C12 C11 C13 C15 176.1(2)
Hf1 C11 C13 C15 -67.20(17)
C19 C11 C13 C14 -177.2(2)
C12 C11 C13 C14 0.7(4)
Hf1 C11 C13 C14 117.3(3)
C19 C11 C13 Hf1 65.45(15)
C12 C11 C13 Hf1 -116.7(2)
C11 C13 C15 C17 0.6(3)
C14 C13 C15 C17 176.2(2)
Hf1 C13 C15 C17 -63.45(16)
C11 C13 C15 C16 -172.1(2)
C14 C13 C15 C16 3.5(4)
Hf1 C13 C15 C16 123.8(3)
C11 C13 C15 Hf1 64.06(16)
C14 C13 C15 Hf1 -120.3(3)
C13 C15 C17 C19 0.8(3)
C16 C15 C17 C19 173.4(2)
Hf1 C15 C17 C19 -63.00(15)
C13 C15 C17 C18 -174.5(2)
C16 C15 C17 C18 -1.9(4)
Hf1 C15 C17 C18 121.7(2)
C13 C15 C17 Hf1 63.75(16)
C16 C15 C17 Hf1 -123.6(3)
C15 C17 C19 C11 -1.8(2)
C18 C17 C19 C11 173.3(2)
Hf1 C17 C19 C11 -68.84(15)
C15 C17 C19 Si1 146.76(17)
C18 C17 C19 Si1 -38.2(3)
Hf1 C17 C19 Si1 79.72(15)
C15 C17 C19 Hf1 67.04(16)
C18 C17 C19 Hf1 -117.9(2)
C13 C11 C19 C17 2.2(2)
C12 C11 C19 C17 -175.7(2)
Hf1 C11 C19 C17 70.60(14)
C13 C11 C19 Si1 -147.70(17)
C12 C11 C19 Si1 34.4(3)
Hf1 C11 C19 Si1 -79.27(14)
C13 C11 C19 Hf1 -68.43(16)
C12 C11 C19 Hf1 113.7(2)
N1 Si1 C19 C17 -77.16(19)
C22 Si1 C19 C17 44.2(2)
C21 Si1 C19 C17 160.1(2)
Hf1 Si1 C19 C17 -73.21(18)
N1 Si1 C19 C11 67.00(19)
C22 Si1 C19 C11 -171.64(19)
C21 Si1 C19 C11 -55.8(2)
Hf1 Si1 C19 C11 70.94(17)
N1 Si1 C19 Hf1 -3.94(9)
C22 Si1 C19 Hf1 117.42(12)
C21 Si1 C19 Hf1 -126.71(13)
Si1 N1 C31 C34 -151.4(2)
Hf1 N1 C31 C34 35.7(3)
Si1 N1 C31 C33 90.0(3)
Hf1 N1 C31 C33 -82.9(3)
Si1 N1 C31 C32 -30.5(3)
Hf1 N1 C31 C32 156.6(2)
C3 N2 C43 C46 176.9(3)
Hf1 N2 C43 C46 16.3(7)
C3 N2 C43 C44 58.2(4)
Hf1 N2 C43 C44 -102.5(5)
C3 N2 C43 C45 -64.0(4)
Hf1 N2 C43 C45 135.3(5)
C4 N3 C53 C54 164.4(3)
Hf1 N3 C53 C54 -21.0(6)
C4 N3 C53 C56 -77.1(4)
Hf1 N3 C53 C56 97.4(5)
C4 N3 C53 C55 45.2(4)
Hf1 N3 C53 C55 -140.3(4)
